data_7213612
loop_
_publ_author_name
'Meng, Fandian'
'Qin, Ling'
'Zhang, Mingdao'
'Zheng, Hegen'

_publ_section_title
;
 Two pairs of isomorphism and two 3D metal--organic frameworks based on a
 star-like ligand tri(4-pyridylphenyl)amine
;
_journal_issue 4
_journal_name_full CrystEngComm
_journal_page_first 698
_journal_paper_doi 10.1039/c3ce41694a
_journal_volume 16
_journal_year 2014
_chemical_formula_moiety 'C50 H32 Co F6 N4 O4'
_chemical_formula_sum 'C50 H32 Co F6 N4 O4'
_chemical_formula_weight 925.73
_chemical_name_systematic
; 
 ? 
;
_space_group_IT_number 54
_symmetry_cell_setting orthorhombic
_symmetry_space_group_name_Hall '-P 2a 2ac'
_symmetry_space_group_name_H-M 'P c c a'
_atom_sites_solution_hydrogens geom
_atom_sites_solution_primary direct
_atom_sites_solution_secondary difmap
_audit_creation_method SHELXL-97
_cell_angle_alpha 90.00
_cell_angle_beta 90.00
_cell_angle_gamma 90.00
_cell_formula_units_Z 4
_cell_length_a 19.414(4)
_cell_length_b 13.605(2)
_cell_length_c 16.216(3)
_cell_measurement_reflns_used 3652
_cell_measurement_temperature 296(2)
_cell_measurement_theta_max 24.71
_cell_measurement_theta_min 2.10
_cell_volume 4283.1(13)
_computing_cell_refinement 'SMART (Bruker, 2000)'
_computing_data_collection 'SMART (Bruker, 2000)'
_computing_data_reduction 'SMART (Bruker, 2000)'
_computing_molecular_graphics SHELXTL
_computing_publication_material SHELXTL
_computing_structure_refinement 'SHELXL-97 (Sheldrick, 1997)'
_computing_structure_solution 'SHELXS-97 (Sheldrick, 1990)'
_diffrn_ambient_temperature 296(2)
_diffrn_measured_fraction_theta_full 1.000
_diffrn_measured_fraction_theta_max 1.000
_diffrn_measurement_device_type 'CCD area detector'
_diffrn_measurement_method 'phi and omega scans'
_diffrn_radiation_monochromator graphite
_diffrn_radiation_source 'fine-focus sealed tube'
_diffrn_radiation_type MoK\a
_diffrn_radiation_wavelength 0.71073
_diffrn_reflns_av_R_equivalents 0.1252
_diffrn_reflns_av_sigmaI/netI 0.0605
_diffrn_reflns_limit_h_max 22
_diffrn_reflns_limit_h_min -21
_diffrn_reflns_limit_k_max 15
_diffrn_reflns_limit_k_min -16
_diffrn_reflns_limit_l_max 19
_diffrn_reflns_limit_l_min -19
_diffrn_reflns_number 28974
_diffrn_reflns_theta_full 24.71
_diffrn_reflns_theta_max 24.71
_diffrn_reflns_theta_min 2.10
_exptl_absorpt_coefficient_mu 0.478
_exptl_absorpt_correction_T_max 0.896
_exptl_absorpt_correction_T_min 0.871
_exptl_absorpt_correction_type multi-scan
_exptl_absorpt_process_details 'SADABS; Bruker, 2000'
_exptl_crystal_colour 'dark brown'
_exptl_crystal_density_diffrn 1.436
_exptl_crystal_density_method 'not measured'
_exptl_crystal_description solid
_exptl_crystal_F_000 1892
_exptl_crystal_size_max 0.29
_exptl_crystal_size_mid 0.27
_exptl_crystal_size_min 0.23
_refine_diff_density_max 0.327
_refine_diff_density_min -0.426
_refine_diff_density_rms 0.077
_refine_ls_extinction_method none
_refine_ls_goodness_of_fit_ref 1.036
_refine_ls_hydrogen_treatment constr
_refine_ls_matrix_type full
_refine_ls_number_parameters 297
_refine_ls_number_reflns 3652
_refine_ls_number_restraints 1
_refine_ls_restrained_S_all 1.046
_refine_ls_R_factor_all 0.0790
_refine_ls_R_factor_gt 0.0454
_refine_ls_shift/su_max 0.000
_refine_ls_shift/su_mean 0.000
_refine_ls_structure_factor_coef Fsqd
_refine_ls_weighting_details 'calc w=1/[\s^2^(Fo^2^)+(0.0629P)^2^+0.3528P] where P=(Fo^2^+2Fc^2^)/3'
_refine_ls_weighting_scheme calc
_refine_ls_wR_factor_gt 0.1107
_refine_ls_wR_factor_ref 0.1246
_reflns_number_gt 2496
_reflns_number_total 3652
_reflns_threshold_expression >2sigma(I)
_cod_data_source_file c3ce41694a.txt
_cod_data_source_block 3
_cod_original_cell_volume 4283.2(13)
_cod_original_sg_symbol_Hall '-p 2a 2ac'
_cod_original_sg_symbol_H-M pcca
_cod_database_code 7213612

loop_
_symmetry_equiv_pos_as_xyz
'x, y, z'
'-x+1/2, -y, z'
'-x, y, -z+1/2'
'x+1/2, -y, -z+1/2'
'-x, -y, -z'
'x-1/2, y, -z'
'x, -y, z-1/2'
'-x-1/2, y, z-1/2'

loop_
_atom_site_label
_atom_site_type_symbol
_atom_site_fract_x
_atom_site_fract_y
_atom_site_fract_z
_atom_site_U_iso_or_equiv
_atom_site_adp_type
_atom_site_occupancy
_atom_site_symmetry_multiplicity
_atom_site_calc_flag
_atom_site_refinement_flags
O2 O 0.78227(10) 0.85799(15) 0.20472(13) 0.0501(5) Uani 1 1 d .
Co1 Co 0.7500 1.0000 0.23280(3) 0.03840(19) Uani 1 2 d SU
O1 O 0.69790(11) 0.91812(15) 0.13132(12) 0.0531(5) Uani 1 1 d U
N2 N 0.5000 0.7126(2) 0.7500 0.0459(9) Uani 1 2 d S
C11 C 0.57797(14) 0.8938(2) 0.60813(17) 0.0417(7) Uani 1 1 d .
H11 H 0.6021 0.9527 0.6112 0.050 Uiso 1 1 calc R
N1 N 0.67831(12) 0.95514(18) 0.32208(14) 0.0436(6) Uani 1 1 d .
F1 F 0.68775(15) 0.39767(16) -0.15399(14) 0.0986(8) Uani 1 1 d .
C8 C 0.50188(15) 0.7235(2) 0.60055(18) 0.0502(8) Uani 1 1 d .
H8 H 0.4743 0.6677 0.5976 0.060 Uiso 1 1 calc R
C6 C 0.56599(14) 0.8511(2) 0.53147(17) 0.0409(7) Uani 1 1 d .
C10 C 0.55466(14) 0.8500(2) 0.67957(17) 0.0423(7) Uani 1 1 d .
H10 H 0.5636 0.8796 0.7302 0.051 Uiso 1 1 calc R
C9 C 0.51833(14) 0.7633(2) 0.67700(17) 0.0398(7) Uani 1 1 d .
C20 C 0.74172(14) 0.7618(2) 0.09253(18) 0.0415(7) Uani 1 1 d .
C23 C 0.74418(15) 0.5933(2) -0.00691(18) 0.0457(7) Uani 1 1 d .
C1 C 0.66666(17) 0.8602(2) 0.33594(19) 0.0553(9) Uani 1 1 d .
H1 H 0.6853 0.8149 0.2992 0.066 Uiso 1 1 calc R
C21 C 0.69842(18) 0.7524(2) 0.0258(2) 0.0591(9) Uani 1 1 d .
H21 H 0.6674 0.8026 0.0139 0.071 Uiso 1 1 calc R
F3 F 0.68269(15) 0.55269(16) -0.17651(13) 0.1022(9) Uani 1 1 d .
C4 C 0.64898(17) 1.0168(2) 0.3753(2) 0.0533(8) Uani 1 1 d .
H4 H 0.6551 1.0839 0.3667 0.064 Uiso 1 1 calc R
C3 C 0.60088(14) 0.8887(2) 0.45754(17) 0.0410(7) Uani 1 1 d .
C15 C 0.5000 0.4017(3) 0.7500 0.0422(10) Uani 1 2 d S
C24 C 0.78737(18) 0.6027(2) 0.0599(2) 0.0603(9) Uani 1 1 d .
H24 H 0.8177 0.5519 0.0725 0.072 Uiso 1 1 calc R
C22 C 0.70017(19) 0.6702(2) -0.0237(2) 0.0606(9) Uani 1 1 d .
H22 H 0.6711 0.6664 -0.0692 0.073 Uiso 1 1 calc R
C7 C 0.52598(17) 0.7659(2) 0.52943(18) 0.0519(8) Uani 1 1 d .
H7 H 0.5155 0.7373 0.4789 0.062 Uiso 1 1 calc R
C12 C 0.5000 0.6080(3) 0.7500 0.0408(10) Uani 1 2 d S
C27 C 0.6873(3) 0.4857(3) -0.1165(2) 0.0750(12) Uani 1 1 d .
C16 C 0.5000 0.2930(3) 0.7500 0.0441(10) Uani 1 2 d S
C5 C 0.61043(18) 0.9882(2) 0.44186(19) 0.0537(8) Uani 1 1 d .
H5 H 0.5908 1.0351 0.4763 0.064 Uiso 1 1 calc R
N3 N 0.5000 0.0855(3) 0.7500 0.0783(13) Uani 1 2 d S
C17 C 0.46084(17) 0.2383(2) 0.8048(2) 0.0585(9) Uani 1 1 d .
H17 H 0.4332 0.2700 0.8434 0.070 Uiso 1 1 calc R
C26 C 0.7500 0.5000 -0.0610(3) 0.0515(11) Uani 1 2 d S
C19 C 0.74055(15) 0.8513(2) 0.14541(19) 0.0433(7) Uani 1 1 d .
C2 C 0.62901(17) 0.8250(2) 0.40091(19) 0.0537(8) Uani 1 1 d .
H2 H 0.6224 0.7577 0.4068 0.064 Uiso 1 1 calc R
C13 C 0.44819(16) 0.5561(2) 0.7875(2) 0.0549(9) Uani 1 1 d .
H13 H 0.4123 0.5895 0.8132 0.066 Uiso 1 1 calc R
F2 F 0.62887(13) 0.48930(16) -0.07436(16) 0.0893(8) Uani 1 1 d .
C18 C 0.4628(2) 0.1373(3) 0.8023(3) 0.0758(11) Uani 1 1 d .
H18 H 0.4359 0.1031 0.8401 0.091 Uiso 1 1 calc R
C25 C 0.78655(17) 0.6859(2) 0.1087(2) 0.0593(9) Uani 1 1 d .
H25 H 0.8167 0.6907 0.1530 0.071 Uiso 1 1 calc R
C14 C 0.44873(16) 0.4549(2) 0.7875(2) 0.0558(9) Uani 1 1 d .
H14 H 0.4132 0.4215 0.8138 0.067 Uiso 1 1 calc R

loop_
_atom_site_aniso_label
_atom_site_aniso_U_11
_atom_site_aniso_U_22
_atom_site_aniso_U_33
_atom_site_aniso_U_23
_atom_site_aniso_U_13
_atom_site_aniso_U_12
O2 0.0489(11) 0.0442(13) 0.0571(13) -0.0088(11) -0.0012(11) 0.0005(10)
Co1 0.0468(3) 0.0319(3) 0.0365(3) 0.000 0.000 -0.0017(3)
O1 0.0697(14) 0.0384(13) 0.0513(12) -0.0096(9) -0.0051(10) 0.0087(11)
N2 0.067(2) 0.030(2) 0.041(2) 0.000 0.0106(16) 0.000
C11 0.0471(16) 0.0306(16) 0.0474(18) -0.0046(14) 0.0062(13) -0.0033(13)
N1 0.0549(14) 0.0349(15) 0.0412(14) -0.0007(12) 0.0044(11) -0.0042(12)
F1 0.170(2) 0.0433(13) 0.0825(15) -0.0088(11) -0.0420(15) -0.0190(14)
C8 0.0609(19) 0.0443(19) 0.0455(19) 0.0000(16) 0.0034(14) -0.0187(15)
C6 0.0493(16) 0.0347(17) 0.0387(17) 0.0018(13) 0.0027(13) -0.0013(13)
C10 0.0505(17) 0.0371(18) 0.0391(17) -0.0052(13) 0.0070(13) -0.0001(14)
C9 0.0456(15) 0.0367(17) 0.0370(16) 0.0002(14) 0.0049(13) -0.0007(13)
C20 0.0456(16) 0.0339(17) 0.0450(17) -0.0013(13) 0.0029(14) 0.0009(13)
C23 0.0599(18) 0.0317(17) 0.0456(17) 0.0015(13) -0.0024(15) -0.0063(15)
C1 0.079(2) 0.035(2) 0.0510(19) -0.0081(16) 0.0205(17) -0.0044(16)
C21 0.079(2) 0.0377(19) 0.061(2) -0.0016(17) -0.0111(18) 0.0179(17)
F3 0.183(3) 0.0537(14) 0.0701(15) 0.0135(12) -0.0533(15) -0.0177(15)
C4 0.077(2) 0.0315(18) 0.0511(19) 0.0004(15) 0.0150(17) -0.0058(15)
C3 0.0494(16) 0.0352(17) 0.0383(16) 0.0021(13) 0.0015(13) -0.0032(13)
C15 0.049(2) 0.036(2) 0.041(2) 0.000 -0.0011(19) 0.000
C24 0.068(2) 0.0389(19) 0.074(2) -0.0137(18) -0.0198(19) 0.0138(17)
C22 0.086(2) 0.042(2) 0.054(2) -0.0034(17) -0.0262(18) 0.0119(18)
C7 0.070(2) 0.048(2) 0.0373(17) -0.0050(15) -0.0010(15) -0.0161(17)
C12 0.051(2) 0.036(2) 0.036(2) 0.000 0.0055(18) 0.000
C27 0.122(4) 0.041(2) 0.062(2) 0.0047(19) -0.031(2) -0.019(2)
C16 0.046(2) 0.036(3) 0.050(3) 0.000 -0.0030(19) 0.000
C5 0.076(2) 0.0341(19) 0.0511(19) -0.0072(15) 0.0173(17) 0.0000(16)
N3 0.081(3) 0.036(3) 0.118(4) 0.000 -0.012(3) 0.000
C17 0.065(2) 0.043(2) 0.068(2) 0.0040(17) 0.0023(18) -0.0020(17)
C26 0.075(3) 0.031(2) 0.049(3) 0.000 0.000 -0.005(2)
C19 0.0441(17) 0.0377(18) 0.0480(18) 0.0004(14) 0.0105(14) 0.0012(14)
C2 0.078(2) 0.0324(17) 0.0512(19) 0.0002(15) 0.0183(17) -0.0075(16)
C13 0.057(2) 0.038(2) 0.069(2) 0.0003(17) 0.0266(16) 0.0058(15)
F2 0.0885(16) 0.0710(16) 0.108(2) 0.0074(13) -0.0354(15) -0.0158(13)
C18 0.077(3) 0.047(2) 0.103(3) 0.017(2) -0.003(2) -0.011(2)
C25 0.063(2) 0.044(2) 0.071(2) -0.0149(18) -0.0246(18) 0.0133(17)
C14 0.057(2) 0.045(2) 0.066(2) 0.0051(17) 0.0186(16) -0.0039(16)

loop_
_atom_type_symbol
_atom_type_description
_atom_type_scat_dispersion_real
_atom_type_scat_dispersion_imag
_atom_type_scat_source
C C 0.0033 0.0016 'International Tables Vol C Tables 4.2.6.8 and 6.1.1.4'
H H 0.0000 0.0000 'International Tables Vol C Tables 4.2.6.8 and 6.1.1.4'
N N 0.0061 0.0033 'International Tables Vol C Tables 4.2.6.8 and 6.1.1.4'
O O 0.0106 0.0060 'International Tables Vol C Tables 4.2.6.8 and 6.1.1.4'
F F 0.0171 0.0103 'International Tables Vol C Tables 4.2.6.8 and 6.1.1.4'
Co Co 0.3494 0.9721 'International Tables Vol C Tables 4.2.6.8 and 6.1.1.4'

loop_
_geom_angle_atom_site_label_1
_geom_angle_atom_site_label_2
_geom_angle_atom_site_label_3
_geom_angle
_geom_angle_site_symmetry_1
_geom_angle_site_symmetry_3
C19 O2 Co1 92.33(18) . .
O2 Co1 O2 154.73(12) 2_675 .
O2 Co1 N1 94.62(9) 2_675 2_675
O2 Co1 N1 102.78(9) . 2_675
O2 Co1 N1 102.78(9) 2_675 .
O2 Co1 N1 94.62(9) . .
N1 Co1 N1 92.78(13) 2_675 .
O2 Co1 O1 99.54(8) 2_675 .
O2 Co1 O1 60.75(8) . .
N1 Co1 O1 162.76(9) 2_675 .
N1 Co1 O1 93.61(9) . .
O2 Co1 O1 60.75(8) 2_675 2_675
O2 Co1 O1 99.54(8) . 2_675
N1 Co1 O1 93.61(9) 2_675 2_675
N1 Co1 O1 162.77(9) . 2_675
O1 Co1 O1 84.88(11) . 2_675
O2 Co1 C19 30.57(9) 2_675 2_675
O2 Co1 C19 127.64(10) . 2_675
N1 Co1 C19 96.20(9) 2_675 2_675
N1 Co1 C19 132.94(10) . 2_675
O1 Co1 C19 91.11(9) . 2_675
O1 Co1 C19 30.24(8) 2_675 2_675
C19 O1 Co1 85.87(18) . .
C9 N2 C9 121.7(3) 3_656 .
C9 N2 C12 119.17(16) 3_656 .
C9 N2 C12 119.17(16) . .
C10 C11 C6 121.1(3) . .
C10 C11 H11 119.5 . .
C6 C11 H11 119.5 . .
C1 N1 C4 115.5(3) . .
C1 N1 Co1 120.8(2) . .
C4 N1 Co1 123.2(2) . .
C7 C8 C9 120.5(3) . .
C7 C8 H8 119.7 . .
C9 C8 H8 119.7 . .
C11 C6 C7 117.4(3) . .
C11 C6 C3 120.4(3) . .
C7 C6 C3 121.8(3) . .
C9 C10 C11 120.9(3) . .
C9 C10 H10 119.6 . .
C11 C10 H10 119.6 . .
C10 C9 C8 118.6(3) . .
C10 C9 N2 121.4(2) . .
C8 C9 N2 119.9(3) . .
C25 C20 C21 117.8(3) . .
C25 C20 C19 120.9(3) . .
C21 C20 C19 121.3(3) . .
C24 C23 C22 117.6(3) . .
C24 C23 C26 118.5(3) . .
C22 C23 C26 123.8(3) . .
N1 C1 C2 124.1(3) . .
N1 C1 H1 118.0 . .
C2 C1 H1 118.0 . .
C20 C21 C22 121.2(3) . .
C20 C21 H21 119.4 . .
C22 C21 H21 119.4 . .
N1 C4 C5 124.4(3) . .
N1 C4 H4 117.8 . .
C5 C4 H4 117.8 . .
C2 C3 C5 116.0(3) . .
C2 C3 C6 120.6(3) . .
C5 C3 C6 123.4(3) . .
C14 C15 C14 116.3(4) 3_656 .
C14 C15 C16 121.8(2) 3_656 .
C14 C15 C16 121.8(2) . .
C23 C24 C25 121.3(3) . .
C23 C24 H24 119.3 . .
C25 C24 H24 119.3 . .
C21 C22 C23 121.1(3) . .
C21 C22 H22 119.4 . .
C23 C22 H22 119.4 . .
C8 C7 C6 121.3(3) . .
C8 C7 H7 119.4 . .
C6 C7 H7 119.4 . .
C13 C12 C13 117.9(4) 3_656 .
C13 C12 N2 121.0(2) 3_656 .
C13 C12 N2 121.0(2) . .
F2 C27 F3 107.1(4) . .
F2 C27 F1 105.8(3) . .
F3 C27 F1 106.2(3) . .
F2 C27 C26 112.0(3) . .
F3 C27 C26 113.3(3) . .
F1 C27 C26 112.0(3) . .
C17 C16 C17 115.1(4) . 3_656
C17 C16 C15 122.5(2) . .
C17 C16 C15 122.5(2) 3_656 .
C4 C5 C3 119.6(3) . .
C4 C5 H5 120.2 . .
C3 C5 H5 120.2 . .
C18 N3 C18 115.4(5) 3_656 .
C18 C17 C16 120.2(4) . .
C18 C17 H17 119.9 . .
C16 C17 H17 119.9 . .
C27 C26 C27 107.8(5) 2_665 .
C27 C26 C23 106.73(18) 2_665 .
C27 C26 C23 112.4(2) . .
C27 C26 C23 112.4(2) 2_665 2_665
C27 C26 C23 106.73(18) . 2_665
C23 C26 C23 110.9(4) . 2_665
O1 C19 O2 120.8(3) . .
O1 C19 C20 119.9(3) . .
O2 C19 C20 119.3(3) . .
C1 C2 C3 120.4(3) . .
C1 C2 H2 119.8 . .
C3 C2 H2 119.8 . .
C12 C13 C14 120.7(3) . .
C12 C13 H13 119.7 . .
C14 C13 H13 119.7 . .
N3 C18 C17 124.6(4) . .
N3 C18 H18 117.7 . .
C17 C18 H18 117.7 . .
C20 C25 C24 120.9(3) . .
C20 C25 H25 119.5 . .
C24 C25 H25 119.5 . .
C15 C14 C13 122.2(3) . .
C15 C14 H14 118.9 . .
C13 C14 H14 118.9 . .

loop_
_geom_bond_atom_site_label_1
_geom_bond_atom_site_label_2
_geom_bond_distance
_geom_bond_site_symmetry_2
O2 C19 1.261(4) .
O2 Co1 2.082(2) .
Co1 O2 2.081(2) 2_675
Co1 N1 2.099(2) 2_675
Co1 N1 2.099(2) .
Co1 O1 2.230(2) .
Co1 O1 2.230(2) 2_675
Co1 C19 2.477(3) 2_675
O1 C19 1.251(3) .
N2 C9 1.416(3) 3_656
N2 C9 1.416(3) .
N2 C12 1.422(5) .
C11 C10 1.379(4) .
C11 C6 1.391(4) .
C11 H11 0.9300 .
N1 C1 1.330(4) .
N1 C4 1.332(4) .
F1 C27 1.343(4) .
C8 C7 1.372(4) .
C8 C9 1.390(4) .
C8 H8 0.9300 .
C6 C7 1.395(4) .
C6 C3 1.469(4) .
C10 C9 1.376(4) .
C10 H10 0.9300 .
C20 C25 1.376(4) .
C20 C21 1.376(4) .
C20 C19 1.489(4) .
C23 C24 1.376(4) .
C23 C22 1.377(4) .
C23 C26 1.547(4) .
C1 C2 1.369(4) .
C1 H1 0.9300 .
C21 C22 1.378(4) .
C21 H21 0.9300 .
F3 C27 1.336(4) .
C4 C5 1.370(4) .
C4 H4 0.9300 .
C3 C2 1.376(4) .
C3 C5 1.390(4) .
C15 C14 1.373(4) 3_656
C15 C14 1.373(4) .
C15 C16 1.478(6) .
C24 C25 1.381(4) .
C24 H24 0.9300 .
C22 H22 0.9300 .
C7 H7 0.9300 .
C12 C13 1.372(4) 3_656
C12 C13 1.372(4) .
C27 F2 1.325(5) .
C27 C26 1.527(5) .
C16 C17 1.387(4) .
C16 C17 1.387(4) 3_656
C5 H5 0.9300 .
N3 C18 1.318(4) 3_656
N3 C18 1.318(4) .
C17 C18 1.375(5) .
C17 H17 0.9300 .
C26 C27 1.527(5) 2_665
C26 C23 1.547(4) 2_665
C2 H2 0.9300 .
C13 C14 1.376(4) .
C13 H13 0.9300 .
C18 H18 0.9300 .
C25 H25 0.9300 .
C14 H14 0.9300 .
